data_1503953
loop_
_publ_author_name
'Lo, Mamadou'
'Mahajan, Dinesh'
'Wytko, Jennifer A.'
'Boudon, Corinne'
'Weiss, Jean'

_publ_section_title
;
 Toward generic models of hemoproteins.
;
_journal_issue 12
_journal_name_full 'Organic letters'
_journal_page_first 2487
_journal_page_last 2490
_journal_paper_doi 10.1021/ol900774d
_journal_volume 11
_journal_year 2009
_chemical_formula_moiety 'C84 H62 N8 O2 Zn, 2(C H Cl3), H2 O'
_chemical_formula_sum 'C86 H66 Cl6 N8 O3 Zn'
_chemical_formula_weight 1537.54
_chemical_name_systematic
;
 ?
;
_space_group_IT_number 2
_symmetry_cell_setting triclinic
_symmetry_space_group_name_Hall '-P 1'
_symmetry_space_group_name_H-M 'P -1'
_atom_sites_solution_hydrogens geom
_atom_sites_solution_primary direct
_atom_sites_solution_secondary difmap
_audit_creation_method SHELXL-97
_cell_angle_alpha 77.8380(10)
_cell_angle_beta 86.0080(10)
_cell_angle_gamma 69.139(2)
_cell_formula_units_Z 2
_cell_length_a 12.7416(3)
_cell_length_b 13.0016(3)
_cell_length_c 23.9379(7)
_cell_measurement_reflns_used 39872
_cell_measurement_temperature 173(2)
_cell_measurement_theta_max 27.485
_cell_measurement_theta_min 0.998
_cell_volume 3622.39(17)
_computing_cell_refinement 'Denzo (Nonius B.V., 1998)'
_computing_data_collection 'Collect (Nonius B.V., 1998)'
_computing_data_reduction 'Denzo (Nonius B.V., 1998)'
_computing_molecular_graphics 'PLATON 98 (Spek, 1998)'
_computing_publication_material 'SHELXL-97 (Sheldrick, 1997)'
_computing_structure_refinement 'SHELXL-97 (Sheldrick, 1997)'
_computing_structure_solution 'SHELXS-97 (Sheldrick, 1997)'
_diffrn_ambient_temperature 173(2)
_diffrn_measured_fraction_theta_full 0.994
_diffrn_measured_fraction_theta_max 0.994
_diffrn_measurement_device_type KappaCCD
_diffrn_measurement_method 'phi and omega scans'
_diffrn_radiation_monochromator graphite
_diffrn_radiation_source 'fine-focus sealed tube'
_diffrn_radiation_type MoK\a
_diffrn_radiation_wavelength 0.71073
_diffrn_reflns_av_R_equivalents 0.0574
_diffrn_reflns_av_sigmaI/netI 0.0885
_diffrn_reflns_limit_h_max 16
_diffrn_reflns_limit_h_min -14
_diffrn_reflns_limit_k_max 16
_diffrn_reflns_limit_k_min -16
_diffrn_reflns_limit_l_max 29
_diffrn_reflns_limit_l_min -31
_diffrn_reflns_number 38065
_diffrn_reflns_theta_full 27.47
_diffrn_reflns_theta_max 27.47
_diffrn_reflns_theta_min 1.71
_exptl_absorpt_coefficient_mu 0.619
_exptl_absorpt_correction_type none
_exptl_crystal_colour 'dark purple'
_exptl_crystal_density_diffrn 1.410
_exptl_crystal_density_method 'not measured'
_exptl_crystal_description block
_exptl_crystal_F_000 1588
_exptl_crystal_size_max 0.40
_exptl_crystal_size_mid 0.30
_exptl_crystal_size_min 0.25
_refine_diff_density_max 1.022
_refine_diff_density_min -1.026
_refine_diff_density_rms 0.096
_refine_ls_extinction_method none
_refine_ls_goodness_of_fit_ref 1.034
_refine_ls_hydrogen_treatment constr
_refine_ls_matrix_type full
_refine_ls_number_parameters 937
_refine_ls_number_reflns 16498
_refine_ls_number_restraints 0
_refine_ls_restrained_S_all 1.034
_refine_ls_R_factor_all 0.1333
_refine_ls_R_factor_gt 0.0866
_refine_ls_shift/su_max 0.001
_refine_ls_shift/su_mean 0.000
_refine_ls_structure_factor_coef Fsqd
_refine_ls_weighting_details 'calc w=1/[\s^2^(Fo^2^)+(0.0953P)^2^+8.8920P] where P=(Fo^2^+2Fc^2^)/3'
_refine_ls_weighting_scheme calc
_refine_ls_wR_factor_gt 0.2002
_refine_ls_wR_factor_ref 0.2240
_reflns_number_gt 11006
_reflns_number_total 16498
_reflns_threshold_expression I>2sigma(I)
_cod_data_source_file ol900774d_si_002.cif
_cod_data_source_block weiss8
_cod_depositor_comments
;
The following automatic conversions were performed:

'_symmetry_cell_setting' value 'Triclinic' changed to 'triclinic'
according to /home/saulius/struct/CIF-dictionaries/cif_core.dic
dictionary named 'cif_core.dic' version 2.4.2 from 2011-04-26.

Automatic conversion script
Id: cif_fix_values 1715 2011-07-08 13:25:40Z adriana 
;
_cod_original_cell_volume 3622.39(16)
_cod_database_code 1503953

loop_
_symmetry_equiv_pos_as_xyz
'x, y, z'
'-x, -y, -z'

loop_
_atom_site_label
_atom_site_type_symbol
_atom_site_fract_x
_atom_site_fract_y
_atom_site_fract_z
_atom_site_U_iso_or_equiv
_atom_site_adp_type
_atom_site_occupancy
_atom_site_symmetry_multiplicity
_atom_site_calc_flag
_atom_site_refinement_flags
C1 C 0.3085(4) 0.3124(3) 0.60125(17) 0.0253(9) Uani 1 1 d .
C2 C 0.2876(4) 0.4253(4) 0.57061(18) 0.0304(10) Uani 1 1 d .
H2 H 0.2165 0.4796 0.5580 0.036 Uiso 1 1 calc R
C3 C 0.3875(4) 0.4405(4) 0.56291(19) 0.0336(10) Uani 1 1 d .
H3 H 0.4000 0.5067 0.5433 0.040 Uiso 1 1 calc R
C4 C 0.4716(4) 0.3371(4) 0.59003(18) 0.0299(10) Uani 1 1 d .
C5 C 0.5852(4) 0.3207(4) 0.59525(18) 0.0296(10) Uani 1 1 d .
H5 H 0.6108 0.3773 0.5736 0.036 Uiso 1 1 calc R
C6 C 0.6648(4) 0.2297(4) 0.62902(18) 0.0284(9) Uani 1 1 d .
C7 C 0.7788(4) 0.2206(4) 0.6393(2) 0.0346(11) Uani 1 1 d .
H7 H 0.8147 0.2718 0.6217 0.042 Uiso 1 1 calc R
C8 C 0.8246(4) 0.1253(4) 0.6787(2) 0.0326(10) Uani 1 1 d .
H8 H 0.8982 0.0977 0.6944 0.039 Uiso 1 1 calc R
C9 C 0.7403(3) 0.0736(4) 0.69221(17) 0.0239(9) Uani 1 1 d .
C10 C 0.7515(3) -0.0251(4) 0.73310(18) 0.0249(9) Uani 1 1 d .
C11 C 0.6713(3) -0.0772(3) 0.74525(17) 0.0229(8) Uani 1 1 d .
C12 C 0.6895(4) -0.1842(4) 0.78241(19) 0.0289(9) Uani 1 1 d .
H12 H 0.7544 -0.2281 0.8052 0.035 Uiso 1 1 calc R
C13 C 0.5972(3) -0.2112(4) 0.77896(19) 0.0281(9) Uani 1 1 d .
H13 H 0.5856 -0.2778 0.7985 0.034 Uiso 1 1 calc R
C14 C 0.5199(3) -0.1201(3) 0.74009(17) 0.0221(8) Uani 1 1 d .
C15 C 0.4143(3) -0.1153(3) 0.72430(16) 0.0225(8) Uani 1 1 d .
C16 C 0.3346(3) -0.0233(3) 0.68999(16) 0.0224(8) Uani 1 1 d .
C17 C 0.2214(3) -0.0138(4) 0.67955(17) 0.0267(9) Uani 1 1 d .
H17 H 0.1896 -0.0708 0.6909 0.032 Uiso 1 1 calc R
C18 C 0.1686(3) 0.0923(4) 0.65037(18) 0.0267(9) Uani 1 1 d .
H18 H 0.0923 0.1241 0.6382 0.032 Uiso 1 1 calc R
C19 C 0.2494(3) 0.1476(3) 0.64138(17) 0.0229(8) Uani 1 1 d .
C20 C 0.2277(3) 0.2607(3) 0.61475(17) 0.0239(9) Uani 1 1 d .
C21 C 0.5158(4) -0.0654(4) 0.57821(18) 0.0311(10) Uani 1 1 d .
H21 H 0.4443 -0.0566 0.5952 0.037 Uiso 1 1 calc R
C22 C 0.6685(4) -0.0097(4) 0.5627(2) 0.0399(12) Uani 1 1 d .
H22 H 0.7081 0.0363 0.5694 0.048 Uiso 1 1 calc R
C23 C 0.7155(5) -0.0850(5) 0.5274(3) 0.0550(15) Uani 1 1 d .
H23 H 0.7854 -0.0898 0.5093 0.066 Uiso 1 1 calc R
C24 C 0.6586(5) -0.1537(5) 0.5186(2) 0.0468(13) Uani 1 1 d .
H24 H 0.6896 -0.2061 0.4943 0.056 Uiso 1 1 calc R
C25 C 0.5579(4) -0.1461(4) 0.54487(18) 0.0330(10) Uani 1 1 d .
C26 C 0.4939(5) -0.2210(4) 0.5399(2) 0.0385(12) Uani 1 1 d .
H26A H 0.5009 -0.2350 0.5005 0.046 Uiso 1 1 calc R
H26B H 0.4133 -0.1824 0.5471 0.046 Uiso 1 1 calc R
C27 C 0.5366(5) -0.3342(4) 0.5823(2) 0.0448(13) Uani 1 1 d .
H27A H 0.4941 -0.3813 0.5759 0.054 Uiso 1 1 calc R
H27B H 0.6166 -0.3733 0.5742 0.054 Uiso 1 1 calc R
C28 C 0.5258(4) -0.3242(4) 0.6441(2) 0.0363(11) Uani 1 1 d .
H28A H 0.5567 -0.3998 0.6686 0.044 Uiso 1 1 calc R
H28B H 0.5696 -0.2789 0.6514 0.044 Uiso 1 1 calc R
C29 C 0.3885(3) -0.2961(4) 0.71663(17) 0.0240(9) Uani 1 1 d .
C30 C 0.3719(4) -0.3958(4) 0.74011(18) 0.0286(9) Uani 1 1 d .
C31 C 0.3562(4) -0.4194(4) 0.79880(19) 0.0306(10) Uani 1 1 d .
H31 H 0.3486 -0.4893 0.8158 0.037 Uiso 1 1 calc R
C32 C 0.3510(3) -0.3441(4) 0.83374(18) 0.0272(9) Uani 1 1 d .
C33 C 0.3608(3) -0.2419(3) 0.80790(17) 0.0233(9) Uani 1 1 d .
C34 C 0.3841(3) -0.2177(3) 0.74955(16) 0.0207(8) Uani 1 1 d .
C35 C 0.3747(5) -0.4826(4) 0.7057(2) 0.0424(12) Uani 1 1 d .
H35A H 0.3018 -0.4945 0.7098 0.051 Uiso 1 1 calc R
H35B H 0.3841 -0.4529 0.6648 0.051 Uiso 1 1 calc R
C36 C 0.4658(6) -0.5919(5) 0.7234(3) 0.0597(16) Uani 1 1 d .
H36 H 0.5407 -0.5923 0.7199 0.072 Uiso 1 1 calc R
C37 C 0.4522(7) -0.6885(5) 0.7434(3) 0.0691(19) Uani 1 1 d .
H37A H 0.3787 -0.6920 0.7476 0.083 Uiso 1 1 calc R
H37B H 0.5158 -0.7549 0.7538 0.083 Uiso 1 1 calc R
C38 C 0.3364(4) -0.3753(4) 0.89737(19) 0.0334(10) Uani 1 1 d .
H38A H 0.3197 -0.3073 0.9137 0.040 Uiso 1 1 calc R
H38B H 0.2703 -0.3994 0.9043 0.040 Uiso 1 1 calc R
C39 C 0.4339(5) -0.4652(5) 0.9282(2) 0.0458(13) Uani 1 1 d .
H39 H 0.4248 -0.4862 0.9682 0.055 Uiso 1 1 calc R
C40 C 0.5307(5) -0.5195(6) 0.9078(3) 0.0606(16) Uani 1 1 d .
H40A H 0.5453 -0.5026 0.8681 0.073 Uiso 1 1 calc R
H40B H 0.5867 -0.5759 0.9327 0.073 Uiso 1 1 calc R
C41 C 0.2629(5) -0.0584(4) 0.8271(2) 0.0456(13) Uani 1 1 d .
H41A H 0.2141 -0.0626 0.7978 0.055 Uiso 1 1 calc R
H41B H 0.2953 0.0000 0.8102 0.055 Uiso 1 1 calc R
C42 C 0.1938(4) -0.0259(4) 0.8780(2) 0.0387(11) Uani 1 1 d .
H42A H 0.2407 -0.0132 0.9053 0.046 Uiso 1 1 calc R
H42B H 0.1689 -0.0883 0.8974 0.046 Uiso 1 1 calc R
C43 C 0.0917(5) 0.0796(5) 0.8615(2) 0.0554(15) Uani 1 1 d .
H43A H 0.0399 0.0630 0.8388 0.066 Uiso 1 1 calc R
H43B H 0.1162 0.1382 0.8369 0.066 Uiso 1 1 calc R
C44 C 0.0280(5) 0.1259(5) 0.9120(2) 0.0502(14) Uani 1 1 d .
C45 C -0.0703(6) 0.1102(6) 0.9290(3) 0.0613(17) Uani 1 1 d .
H45 H -0.0971 0.0655 0.9112 0.074 Uiso 1 1 calc R
C46 C -0.1301(5) 0.1597(6) 0.9722(3) 0.0631(17) Uani 1 1 d .
H46 H -0.1990 0.1498 0.9847 0.076 Uiso 1 1 calc R
C47 C -0.0897(5) 0.2223(5) 0.9965(2) 0.0495(14) Uani 1 1 d .
H47 H -0.1334 0.2575 1.0256 0.059 Uiso 1 1 calc R
C48 C 0.0636(5) 0.1908(5) 0.9415(3) 0.0511(14) Uani 1 1 d .
H48 H 0.1330 0.2010 0.9308 0.061 Uiso 1 1 calc R
C49 C 0.1078(3) 0.3311(3) 0.59890(18) 0.0257(9) Uani 1 1 d .
C50 C 0.0646(4) 0.3227(4) 0.54839(18) 0.0311(10) Uani 1 1 d .
H50 H 0.1119 0.2728 0.5257 0.037 Uiso 1 1 calc R
C51 C -0.0439(4) 0.3846(4) 0.53073(19) 0.0340(10) Uani 1 1 d .
H51 H -0.0710 0.3770 0.4964 0.041 Uiso 1 1 calc R
C52 C -0.1132(4) 0.4577(4) 0.5629(2) 0.0342(10) Uani 1 1 d .
H52 H -0.1878 0.5023 0.5505 0.041 Uiso 1 1 calc R
C53 C -0.0732(4) 0.4655(4) 0.61331(19) 0.0329(10) Uani 1 1 d .
H53 H -0.1221 0.5151 0.6356 0.039 Uiso 1 1 calc R
C54 C 0.0362(4) 0.4035(4) 0.63285(18) 0.0282(9) Uani 1 1 d .
C55 C 0.0708(4) 0.4168(4) 0.68875(18) 0.0274(9) Uani 1 1 d .
C56 C 0.0326(4) 0.5215(4) 0.70378(19) 0.0305(10) Uani 1 1 d .
H56 H -0.0087 0.5856 0.6766 0.037 Uiso 1 1 calc R
C57 C 0.0531(4) 0.5348(4) 0.75752(19) 0.0320(10) Uani 1 1 d .
H57 H 0.0246 0.6074 0.7667 0.038 Uiso 1 1 calc R
C58 C 0.1149(4) 0.4433(4) 0.79816(18) 0.0272(9) Uani 1 1 d .
C59 C 0.1569(4) 0.3386(4) 0.78293(18) 0.0306(10) Uani 1 1 d .
H59 H 0.2021 0.2754 0.8094 0.037 Uiso 1 1 calc R
C60 C 0.1339(4) 0.3249(4) 0.72957(19) 0.0323(10) Uani 1 1 d .
H60 H 0.1613 0.2521 0.7207 0.039 Uiso 1 1 calc R
C61 C 0.1345(4) 0.4531(4) 0.85720(18) 0.0256(9) Uani 1 1 d .
C62 C 0.0565(4) 0.5382(4) 0.88249(19) 0.0296(10) Uani 1 1 d .
H62 H -0.0068 0.5924 0.8615 0.036 Uiso 1 1 calc R
C63 C 0.0737(4) 0.5413(4) 0.93818(19) 0.0300(10) Uani 1 1 d .
H63 H 0.0219 0.5976 0.9560 0.036 Uiso 1 1 calc R
C64 C 0.1675(3) 0.4614(4) 0.96823(18) 0.0264(9) Uani 1 1 d .
C65 C 0.1892(4) 0.4591(4) 1.02688(19) 0.0333(10) Uani 1 1 d .
H65 H 0.1382 0.5132 1.0463 0.040 Uiso 1 1 calc R
C66 C 0.2812(4) 0.3806(4) 1.05456(19) 0.0350(11) Uani 1 1 d .
H66 H 0.2928 0.3791 1.0935 0.042 Uiso 1 1 calc R
C67 C 0.3611(4) 0.3001(4) 1.02653(18) 0.0297(10) Uani 1 1 d .
C68 C 0.4590(4) 0.2216(5) 1.0534(2) 0.0402(12) Uani 1 1 d .
H68 H 0.4721 0.2173 1.0926 0.048 Uiso 1 1 calc R
C69 C 0.5362(4) 0.1509(5) 1.0233(2) 0.0418(12) Uani 1 1 d .
H69 H 0.6029 0.0968 1.0413 0.050 Uiso 1 1 calc R
C70 C 0.5156(4) 0.1591(4) 0.96503(19) 0.0330(10) Uani 1 1 d .
C71 C 0.3439(4) 0.3009(4) 0.96836(18) 0.0268(9) Uani 1 1 d .
C72 C 0.2435(3) 0.3805(4) 0.93922(18) 0.0257(9) Uani 1 1 d .
C73 C 0.6024(4) 0.0918(4) 0.92919(19) 0.0319(10) Uani 1 1 d .
C74 C 0.6724(4) -0.0169(4) 0.94987(19) 0.0330(10) Uani 1 1 d .
H74 H 0.6639 -0.0522 0.9881 0.040 Uiso 1 1 calc R
C75 C 0.7549(4) -0.0755(4) 0.91581(19) 0.0315(10) Uani 1 1 d .
H75 H 0.8018 -0.1503 0.9309 0.038 Uiso 1 1 calc R
C76 C 0.7701(3) -0.0258(4) 0.85940(18) 0.0271(9) Uani 1 1 d .
C77 C 0.6997(4) 0.0840(4) 0.8386(2) 0.0330(10) Uani 1 1 d .
H77 H 0.7085 0.1197 0.8006 0.040 Uiso 1 1 calc R
C78 C 0.6165(4) 0.1421(4) 0.8730(2) 0.0349(11) Uani 1 1 d .
H78 H 0.5688 0.2167 0.8580 0.042 Uiso 1 1 calc R
C79 C 0.8656(3) -0.0848(4) 0.82500(18) 0.0261(9) Uani 1 1 d .
C80 C 0.9691(4) -0.1461(4) 0.8530(2) 0.0336(10) Uani 1 1 d .
H80 H 0.9741 -0.1505 0.8929 0.040 Uiso 1 1 calc R
C81 C 1.0640(4) -0.2002(4) 0.8242(2) 0.0374(11) Uani 1 1 d .
H81 H 1.1329 -0.2412 0.8442 0.045 Uiso 1 1 calc R
C82 C 1.0581(4) -0.1946(4) 0.7663(2) 0.0346(11) Uani 1 1 d .
H82 H 1.1231 -0.2305 0.7460 0.041 Uiso 1 1 calc R
C83 C 0.9566(4) -0.1360(4) 0.7380(2) 0.0319(10) Uani 1 1 d .
H83 H 0.9526 -0.1331 0.6982 0.038 Uiso 1 1 calc R
C84 C 0.8602(3) -0.0813(4) 0.76626(18) 0.0256(9) Uani 1 1 d .
C85 C 0.1603(6) -0.1797(6) 0.5794(3) 0.0692(19) Uani 1 1 d .
H85 H 0.2240 -0.1705 0.5975 0.083 Uiso 1 1 calc R
C86 C 0.8422(5) 0.4062(5) 0.7862(3) 0.0587(16) Uani 1 1 d .
H86 H 0.9192 0.4078 0.7762 0.070 Uiso 1 1 calc R
N1 N 0.4218(3) 0.2603(3) 0.61240(14) 0.0236(7) Uani 1 1 d .
N2 N 0.6445(3) 0.1382(3) 0.66107(14) 0.0247(7) Uani 1 1 d .
N3 N 0.5662(3) -0.0381(3) 0.72023(14) 0.0220(7) Uani 1 1 d .
N4 N 0.3504(3) 0.0750(3) 0.66534(14) 0.0202(7) Uani 1 1 d .
N5 N 0.5694(3) 0.0012(3) 0.58812(15) 0.0288(8) Uani 1 1 d .
N6 N 0.0058(4) 0.2385(4) 0.9832(2) 0.0522(12) Uani 1 1 d .
N7 N 0.2252(3) 0.3769(3) 0.88452(15) 0.0251(7) Uani 1 1 d .
N8 N 0.4216(3) 0.2306(3) 0.93866(15) 0.0281(8) Uani 1 1 d .
O1 O 0.4096(3) -0.2716(2) 0.65798(12) 0.0294(7) Uani 1 1 d .
O2 O 0.3530(3) -0.1661(3) 0.84251(12) 0.0321(7) Uani 1 1 d .
O3 O 0.3611(5) 0.1176(5) 0.8615(3) 0.1009(18) Uani 1 1 d .
Cl1 Cl 0.0438(2) -0.05481(18) 0.57536(9) 0.0967(7) Uani 1 1 d .
Cl2 Cl 0.2020(2) -0.2058(2) 0.51040(8) 0.1027(8) Uani 1 1 d .
Cl3 Cl 0.13139(19) -0.29110(18) 0.62105(9) 0.0889(6) Uani 1 1 d .
Cl4 Cl 0.8328(3) 0.2980(3) 0.76239(16) 0.1533(13) Uani 1 1 d .
Cl5 Cl 0.8291(2) 0.3997(3) 0.85699(9) 0.1322(11) Uani 1 1 d .
Cl6 Cl 0.7481(2) 0.5346(2) 0.75127(12) 0.1386(12) Uani 1 1 d .
Zn1 Zn 0.50443(4) 0.09785(4) 0.65436(2) 0.02215(14) Uani 1 1 d .
H1W H 0.4071 0.1111 0.8323 0.050 Uiso 1 1 d .
H2W H 0.3895 0.1452 0.8837 0.050 Uiso 1 1 d .

loop_
_atom_site_aniso_label
_atom_site_aniso_U_11
_atom_site_aniso_U_22
_atom_site_aniso_U_33
_atom_site_aniso_U_23
_atom_site_aniso_U_13
_atom_site_aniso_U_12
C1 0.030(2) 0.025(2) 0.020(2) -0.0089(17) -0.0031(17) -0.0049(18)
C2 0.039(3) 0.021(2) 0.025(2) -0.0031(17) -0.0113(19) -0.0026(19)
C3 0.051(3) 0.027(2) 0.026(2) -0.0032(19) -0.005(2) -0.018(2)
C4 0.042(3) 0.029(2) 0.022(2) -0.0058(18) -0.0042(19) -0.015(2)
C5 0.039(3) 0.029(2) 0.027(2) -0.0063(18) 0.0020(19) -0.019(2)
C6 0.033(2) 0.032(2) 0.026(2) -0.0110(18) 0.0035(18) -0.016(2)
C7 0.033(2) 0.039(3) 0.040(3) -0.007(2) 0.004(2) -0.024(2)
C8 0.024(2) 0.041(3) 0.036(3) -0.012(2) 0.0019(19) -0.014(2)
C9 0.024(2) 0.029(2) 0.022(2) -0.0098(17) 0.0022(16) -0.0112(18)
C10 0.019(2) 0.030(2) 0.026(2) -0.0089(18) -0.0006(16) -0.0067(17)
C11 0.021(2) 0.027(2) 0.023(2) -0.0084(17) 0.0016(16) -0.0083(17)
C12 0.023(2) 0.029(2) 0.031(2) -0.0019(18) -0.0069(17) -0.0056(18)
C13 0.025(2) 0.027(2) 0.032(2) -0.0017(18) -0.0042(18) -0.0102(18)
C14 0.020(2) 0.027(2) 0.020(2) -0.0058(16) -0.0001(15) -0.0081(17)
C15 0.026(2) 0.026(2) 0.0165(19) -0.0065(16) 0.0016(16) -0.0086(18)
C16 0.024(2) 0.028(2) 0.0162(19) -0.0077(16) 0.0031(15) -0.0096(18)
C17 0.025(2) 0.033(2) 0.023(2) -0.0054(18) 0.0007(17) -0.0123(19)
C18 0.021(2) 0.032(2) 0.025(2) -0.0053(18) -0.0021(17) -0.0072(18)
C19 0.024(2) 0.025(2) 0.018(2) -0.0076(16) -0.0002(16) -0.0046(17)
C20 0.025(2) 0.027(2) 0.0164(19) -0.0058(16) -0.0031(16) -0.0033(18)
C21 0.037(2) 0.038(3) 0.023(2) -0.0080(19) 0.0040(18) -0.017(2)
C22 0.040(3) 0.049(3) 0.041(3) -0.021(2) 0.014(2) -0.023(2)
C23 0.046(3) 0.070(4) 0.062(4) -0.036(3) 0.025(3) -0.028(3)
C24 0.050(3) 0.054(3) 0.042(3) -0.027(3) 0.018(2) -0.017(3)
C25 0.044(3) 0.038(3) 0.021(2) -0.0076(19) 0.0048(19) -0.019(2)
C26 0.057(3) 0.046(3) 0.024(2) -0.019(2) 0.008(2) -0.027(3)
C27 0.057(3) 0.043(3) 0.042(3) -0.018(2) 0.019(2) -0.025(3)
C28 0.038(3) 0.032(3) 0.036(3) -0.007(2) 0.008(2) -0.010(2)
C29 0.023(2) 0.028(2) 0.019(2) -0.0040(17) -0.0010(16) -0.0059(17)
C30 0.032(2) 0.029(2) 0.023(2) -0.0030(18) -0.0036(18) -0.0101(19)
C31 0.032(2) 0.028(2) 0.031(2) 0.0013(19) -0.0028(19) -0.013(2)
C32 0.021(2) 0.036(2) 0.024(2) -0.0030(18) 0.0002(17) -0.0108(19)
C33 0.019(2) 0.028(2) 0.024(2) -0.0086(17) -0.0014(16) -0.0082(17)
C34 0.0166(19) 0.024(2) 0.0194(19) -0.0018(16) -0.0024(15) -0.0050(16)
C35 0.066(4) 0.038(3) 0.030(3) -0.003(2) -0.007(2) -0.027(3)
C36 0.075(4) 0.052(4) 0.053(4) -0.023(3) 0.013(3) -0.019(3)
C37 0.099(5) 0.046(4) 0.046(4) -0.007(3) -0.001(3) -0.008(4)
C38 0.034(2) 0.041(3) 0.024(2) -0.001(2) 0.0025(19) -0.016(2)
C39 0.055(3) 0.056(3) 0.027(3) 0.004(2) -0.008(2) -0.024(3)
C40 0.046(3) 0.072(4) 0.048(4) -0.001(3) -0.013(3) -0.005(3)
C41 0.059(3) 0.035(3) 0.035(3) -0.008(2) 0.007(2) -0.009(3)
C42 0.041(3) 0.046(3) 0.029(3) -0.014(2) 0.003(2) -0.012(2)
C43 0.068(4) 0.054(4) 0.041(3) -0.015(3) 0.006(3) -0.014(3)
C44 0.065(4) 0.039(3) 0.042(3) -0.016(2) 0.012(3) -0.011(3)
C45 0.087(5) 0.068(4) 0.051(4) -0.020(3) 0.004(3) -0.050(4)
C46 0.054(4) 0.091(5) 0.051(4) -0.005(3) 0.007(3) -0.039(4)
C47 0.048(3) 0.054(3) 0.035(3) -0.012(3) 0.009(2) -0.004(3)
C48 0.036(3) 0.050(3) 0.067(4) -0.014(3) 0.007(3) -0.014(3)
C49 0.027(2) 0.022(2) 0.023(2) -0.0018(17) -0.0058(17) -0.0039(18)
C50 0.034(2) 0.034(2) 0.024(2) -0.0081(19) -0.0066(18) -0.007(2)
C51 0.034(2) 0.040(3) 0.026(2) -0.005(2) -0.0103(19) -0.009(2)
C52 0.027(2) 0.033(3) 0.035(3) -0.001(2) -0.0095(19) -0.003(2)
C53 0.028(2) 0.034(3) 0.029(2) -0.007(2) -0.0020(18) -0.001(2)
C54 0.029(2) 0.026(2) 0.027(2) -0.0048(18) -0.0021(18) -0.0068(19)
C55 0.027(2) 0.030(2) 0.022(2) -0.0049(18) -0.0029(17) -0.0050(19)
C56 0.030(2) 0.028(2) 0.030(2) -0.0029(19) -0.0056(18) -0.0052(19)
C57 0.037(3) 0.023(2) 0.033(2) -0.0077(19) -0.0020(19) -0.005(2)
C58 0.025(2) 0.030(2) 0.028(2) -0.0115(18) 0.0022(17) -0.0080(18)
C59 0.034(2) 0.031(2) 0.021(2) -0.0052(18) -0.0018(18) -0.003(2)
C60 0.037(3) 0.027(2) 0.026(2) -0.0086(19) -0.0031(19) -0.001(2)
C61 0.028(2) 0.028(2) 0.024(2) -0.0089(18) 0.0036(17) -0.0130(19)
C62 0.025(2) 0.029(2) 0.035(2) -0.0102(19) -0.0016(18) -0.0066(19)
C63 0.025(2) 0.033(2) 0.035(2) -0.015(2) 0.0070(18) -0.0104(19)
C64 0.024(2) 0.034(2) 0.026(2) -0.0111(18) 0.0066(17) -0.0147(19)
C65 0.032(2) 0.048(3) 0.027(2) -0.018(2) 0.0079(19) -0.018(2)
C66 0.036(3) 0.050(3) 0.024(2) -0.015(2) 0.0037(19) -0.018(2)
C67 0.027(2) 0.038(3) 0.024(2) -0.0081(19) 0.0025(17) -0.011(2)
C68 0.033(3) 0.059(3) 0.024(2) -0.007(2) -0.0043(19) -0.010(2)
C69 0.027(2) 0.059(3) 0.028(3) -0.007(2) -0.0032(19) -0.001(2)
C70 0.026(2) 0.040(3) 0.029(2) -0.007(2) 0.0000(18) -0.008(2)
C71 0.031(2) 0.029(2) 0.022(2) -0.0058(18) -0.0003(17) -0.0122(19)
C72 0.026(2) 0.032(2) 0.024(2) -0.0096(18) 0.0034(17) -0.0137(19)
C73 0.025(2) 0.038(3) 0.029(2) -0.008(2) -0.0039(18) -0.005(2)
C74 0.031(2) 0.038(3) 0.026(2) -0.001(2) 0.0004(18) -0.010(2)
C75 0.025(2) 0.029(2) 0.035(3) -0.0007(19) -0.0031(19) -0.0064(19)
C76 0.019(2) 0.033(2) 0.030(2) -0.0086(19) -0.0033(17) -0.0087(18)
C77 0.034(2) 0.035(3) 0.026(2) -0.0050(19) -0.0006(19) -0.009(2)
C78 0.033(2) 0.029(2) 0.031(2) -0.006(2) -0.0012(19) 0.003(2)
C79 0.022(2) 0.027(2) 0.031(2) -0.0067(18) -0.0031(17) -0.0083(18)
C80 0.026(2) 0.035(3) 0.040(3) -0.009(2) -0.0056(19) -0.010(2)
C81 0.020(2) 0.036(3) 0.054(3) -0.009(2) -0.005(2) -0.006(2)
C82 0.024(2) 0.031(2) 0.048(3) -0.010(2) 0.005(2) -0.009(2)
C83 0.027(2) 0.034(3) 0.037(3) -0.009(2) 0.0013(19) -0.012(2)
C84 0.018(2) 0.029(2) 0.032(2) -0.0082(18) 0.0001(17) -0.0104(18)
C85 0.067(4) 0.100(6) 0.054(4) -0.020(4) 0.006(3) -0.044(4)
C86 0.052(4) 0.065(4) 0.058(4) -0.014(3) -0.005(3) -0.017(3)
N1 0.0285(19) 0.0224(18) 0.0214(17) -0.0054(14) 0.0007(14) -0.0101(15)
N2 0.0269(18) 0.0295(19) 0.0215(18) -0.0079(15) 0.0027(14) -0.0133(16)
N3 0.0204(17) 0.0276(19) 0.0183(17) -0.0039(14) 0.0001(13) -0.0091(15)
N4 0.0185(16) 0.0217(17) 0.0197(17) -0.0049(13) 0.0012(13) -0.0059(14)
N5 0.033(2) 0.032(2) 0.0228(19) -0.0060(15) 0.0022(15) -0.0120(17)
N6 0.057(3) 0.054(3) 0.048(3) -0.022(2) -0.005(2) -0.016(2)
N7 0.0243(18) 0.0272(19) 0.0249(18) -0.0079(15) 0.0014(14) -0.0088(15)
N8 0.0261(19) 0.031(2) 0.0244(19) -0.0074(15) 0.0008(15) -0.0057(16)
O1 0.0381(17) 0.0310(17) 0.0184(15) -0.0060(12) 0.0006(12) -0.0108(14)
O2 0.0403(18) 0.0347(18) 0.0228(16) -0.0075(13) -0.0004(13) -0.0139(15)
O3 0.103(4) 0.104(4) 0.109(5) -0.032(4) -0.026(4) -0.041(4)
Cl1 0.1308(19) 0.0774(13) 0.0808(14) -0.0091(11) -0.0259(13) -0.0342(13)
Cl2 0.1348(19) 0.164(2) 0.0613(12) -0.0430(13) 0.0309(12) -0.1081(18)
Cl3 0.1015(15) 0.0799(13) 0.0733(13) -0.0059(10) 0.0196(11) -0.0262(12)
Cl4 0.172(3) 0.143(3) 0.204(3) -0.112(3) 0.019(2) -0.086(2)
Cl5 0.124(2) 0.164(3) 0.0563(12) -0.0410(14) -0.0131(12) 0.0259(18)
Cl6 0.1015(18) 0.111(2) 0.120(2) 0.0254(16) 0.0134(15) 0.0331(15)
Zn1 0.0226(3) 0.0236(3) 0.0211(3) -0.00461(19) -0.00085(18) -0.0088(2)

loop_
_atom_type_symbol
_atom_type_description
_atom_type_scat_dispersion_real
_atom_type_scat_dispersion_imag
_atom_type_scat_source
C C 0.0033 0.0016 'International Tables Vol C Tables 4.2.6.8 and 6.1.1.4'
H H 0.0000 0.0000 'International Tables Vol C Tables 4.2.6.8 and 6.1.1.4'
N N 0.0061 0.0033 'International Tables Vol C Tables 4.2.6.8 and 6.1.1.4'
O O 0.0106 0.0060 'International Tables Vol C Tables 4.2.6.8 and 6.1.1.4'
Cl Cl 0.1484 0.1585 'International Tables Vol C Tables 4.2.6.8 and 6.1.1.4'
Zn Zn 0.2839 1.4301 'International Tables Vol C Tables 4.2.6.8 and 6.1.1.4'

loop_
_geom_angle_atom_site_label_1
_geom_angle_atom_site_label_2
_geom_angle_atom_site_label_3
_geom_angle
N1 C1 C20 125.2(4)
N1 C1 C2 109.1(4)
C20 C1 C2 125.6(4)
C3 C2 C1 107.5(4)
C3 C2 H2 126.2
C1 C2 H2 126.2
C2 C3 C4 107.0(4)
C2 C3 H3 126.5
C4 C3 H3 126.5
N1 C4 C5 125.4(4)
N1 C4 C3 109.5(4)
C5 C4 C3 125.0(4)
C6 C5 C4 126.6(4)
C6 C5 H5 116.7
C4 C5 H5 116.7
N2 C6 C5 124.9(4)
N2 C6 C7 109.3(4)
C5 C6 C7 125.7(4)
C8 C7 C6 107.2(4)
C8 C7 H7 126.4
C6 C7 H7 126.4
C7 C8 C9 107.0(4)
C7 C8 H8 126.5
C9 C8 H8 126.5
N2 C9 C10 124.6(4)
N2 C9 C8 109.6(4)
C10 C9 C8 125.7(4)
C11 C10 C9 125.9(4)
C11 C10 C84 116.6(4)
C9 C10 C84 117.5(4)
N3 C11 C10 125.4(4)
N3 C11 C12 109.7(3)
C10 C11 C12 124.7(4)
C13 C12 C11 107.3(4)
C13 C12 H12 126.3
C11 C12 H12 126.3
C12 C13 C14 107.2(4)
C12 C13 H13 126.4
C14 C13 H13 126.4
N3 C14 C15 125.0(4)
N3 C14 C13 109.6(3)
C15 C14 C13 125.4(4)
C14 C15 C16 125.9(4)
C14 C15 C34 115.3(4)
C16 C15 C34 118.7(3)
N4 C16 C15 124.6(4)
N4 C16 C17 109.6(4)
C15 C16 C17 125.6(4)
C18 C17 C16 106.9(4)
C18 C17 H17 126.5
C16 C17 H17 126.5
C17 C18 C19 107.2(4)
C17 C18 H18 126.4
C19 C18 H18 126.4
N4 C19 C20 124.9(4)
N4 C19 C18 109.5(3)
C20 C19 C18 125.5(4)
C1 C20 C19 125.6(4)
C1 C20 C49 117.6(4)
C19 C20 C49 116.8(4)
N5 C21 C25 124.3(4)
N5 C21 H21 117.9
C25 C21 H21 117.9
N5 C22 C23 122.6(5)
N5 C22 H22 118.7
C23 C22 H22 118.7
C22 C23 C24 118.7(5)
C22 C23 H23 120.7
C24 C23 H23 120.7
C25 C24 C23 120.1(5)
C25 C24 H24 119.9
C23 C24 H24 119.9
C24 C25 C21 116.9(4)
C24 C25 C26 123.4(4)
C21 C25 C26 119.6(4)
C25 C26 C27 112.2(4)
C25 C26 H26A 109.2
C27 C26 H26A 109.2
C25 C26 H26B 109.2
C27 C26 H26B 109.2
H26A C26 H26B 107.9
C28 C27 C26 114.2(4)
C28 C27 H27A 108.7
C26 C27 H27A 108.7
C28 C27 H27B 108.7
C26 C27 H27B 108.7
H27A C27 H27B 107.6
O1 C28 C27 110.2(4)
O1 C28 H28A 109.6
C27 C28 H28A 109.6
O1 C28 H28B 109.6
C27 C28 H28B 109.6
H28A C28 H28B 108.1
C30 C29 C34 122.1(4)
C30 C29 O1 119.5(4)
C34 C29 O1 118.4(4)
C29 C30 C31 117.8(4)
C29 C30 C35 123.7(4)
C31 C30 C35 118.5(4)
C30 C31 C32 122.5(4)
C30 C31 H31 118.8
C32 C31 H31 118.8
C33 C32 C31 117.8(4)
C33 C32 C38 122.1(4)
C31 C32 C38 120.1(4)
C32 C33 O2 117.7(4)
C32 C33 C34 121.6(4)
O2 C33 C34 120.6(4)
C29 C34 C33 118.0(4)
C29 C34 C15 121.0(3)
C33 C34 C15 120.7(3)
C36 C35 C30 113.4(4)
C36 C35 H35A 108.9
C30 C35 H35A 108.9
C36 C35 H35B 108.9
C30 C35 H35B 108.9
H35A C35 H35B 107.7
C37 C36 C35 125.7(7)
C37 C36 H36 117.2
C35 C36 H36 117.2
C36 C37 H37A 120.0
C36 C37 H37B 120.0
H37A C37 H37B 120.0
C39 C38 C32 115.2(4)
C39 C38 H38A 108.5
C32 C38 H38A 108.5
C39 C38 H38B 108.5
C32 C38 H38B 108.5
H38A C38 H38B 107.5
C40 C39 C38 128.6(5)
C40 C39 H39 115.7
C38 C39 H39 115.7
C39 C40 H40A 120.0
C39 C40 H40B 120.0
H40A C40 H40B 120.0
O2 C41 C42 111.3(4)
O2 C41 H41A 109.4
C42 C41 H41A 109.4
O2 C41 H41B 109.4
C42 C41 H41B 109.4
H41A C41 H41B 108.0
C41 C42 C43 112.0(4)
C41 C42 H42A 109.2
C43 C42 H42A 109.2
C41 C42 H42B 109.2
C43 C42 H42B 109.2
H42A C42 H42B 107.9
C42 C43 C44 114.2(5)
C42 C43 H43A 108.7
C44 C43 H43A 108.7
C42 C43 H43B 108.7
C44 C43 H43B 108.7
H43A C43 H43B 107.6
C45 C44 C48 117.0(5)
C45 C44 C43 120.5(5)
C48 C44 C43 122.5(5)
C44 C45 C46 119.2(5)
C44 C45 H45 120.4
C46 C45 H45 120.4
C47 C46 C45 118.9(6)
C47 C46 H46 120.6
C45 C46 H46 120.6
N6 C47 C46 125.0(5)
N6 C47 H47 117.5
C46 C47 H47 117.5
N6 C48 C44 123.7(5)
N6 C48 H48 118.1
C44 C48 H48 118.1
C50 C49 C54 118.6(4)
C50 C49 C20 118.3(4)
C54 C49 C20 123.1(4)
C51 C50 C49 121.9(4)
C51 C50 H50 119.0
C49 C50 H50 119.0
C50 C51 C52 119.8(4)
C50 C51 H51 120.1
C52 C51 H51 120.1
C51 C52 C53 119.3(4)
C51 C52 H52 120.4
C53 C52 H52 120.4
C52 C53 C54 122.6(4)
C52 C53 H53 118.7
C54 C53 H53 118.7
C53 C54 C49 117.8(4)
C53 C54 C55 118.4(4)
C49 C54 C55 123.8(4)
C56 C55 C60 117.3(4)
C56 C55 C54 120.2(4)
C60 C55 C54 122.2(4)
C57 C56 C55 121.7(4)
C57 C56 H56 119.1
C55 C56 H56 119.1
C56 C57 C58 120.9(4)
C56 C57 H57 119.6
C58 C57 H57 119.6
C57 C58 C59 117.9(4)
C57 C58 C61 122.6(4)
C59 C58 C61 119.5(4)
C60 C59 C58 121.1(4)
C60 C59 H59 119.5
C58 C59 H59 119.5
C59 C60 C55 121.0(4)
C59 C60 H60 119.5
C55 C60 H60 119.5
N7 C61 C62 122.7(4)
N7 C61 C58 117.0(4)
C62 C61 C58 120.3(4)
C63 C62 C61 118.9(4)
C63 C62 H62 120.6
C61 C62 H62 120.6
C62 C63 C64 119.7(4)
C62 C63 H63 120.1
C64 C63 H63 120.1
C63 C64 C72 117.9(4)
C63 C64 C65 122.3(4)
C72 C64 C65 119.7(4)
C66 C65 C64 120.6(4)
C66 C65 H65 119.7
C64 C65 H65 119.7
C65 C66 C67 121.4(4)
C65 C66 H66 119.3
C67 C66 H66 119.3
C68 C67 C66 122.4(4)
C68 C67 C71 117.9(4)
C66 C67 C71 119.7(4)
C69 C68 C67 119.8(4)
C69 C68 H68 120.1
C67 C68 H68 120.1
C68 C69 C70 119.3(4)
C68 C69 H69 120.3
C70 C69 H69 120.3
N8 C70 C69 122.3(4)
N8 C70 C73 116.6(4)
C69 C70 C73 121.0(4)
N8 C71 C67 121.8(4)
N8 C71 C72 118.7(4)
C67 C71 C72 119.5(4)
N7 C72 C64 122.1(4)
N7 C72 C71 118.9(4)
C64 C72 C71 118.9(4)
C74 C73 C78 118.5(4)
C74 C73 C70 122.7(4)
C78 C73 C70 118.7(4)
C73 C74 C75 121.1(4)
C73 C74 H74 119.5
C75 C74 H74 119.5
C74 C75 C76 120.9(4)
C74 C75 H75 119.5
C76 C75 H75 119.5
C77 C76 C75 118.0(4)
C77 C76 C79 121.1(4)
C75 C76 C79 120.6(4)
C78 C77 C76 120.8(4)
C78 C77 H77 119.6
C76 C77 H77 119.6
C77 C78 C73 120.7(4)
C77 C78 H78 119.7
C73 C78 H78 119.7
C84 C79 C80 117.8(4)
C84 C79 C76 124.5(4)
C80 C79 C76 117.6(4)
C81 C80 C79 121.9(5)
C81 C80 H80 119.0
C79 C80 H80 119.0
C82 C81 C80 119.8(4)
C82 C81 H81 120.1
C80 C81 H81 120.1
C81 C82 C83 119.2(4)
C81 C82 H82 120.4
C83 C82 H82 120.4
C82 C83 C84 121.9(4)
C82 C83 H83 119.1
C84 C83 H83 119.1
C83 C84 C79 119.4(4)
C83 C84 C10 118.6(4)
C79 C84 C10 122.0(4)
Cl3 C85 Cl1 110.9(4)
Cl3 C85 Cl2 110.7(4)
Cl1 C85 Cl2 110.5(4)
Cl3 C85 H85 108.2
Cl1 C85 H85 108.2
Cl2 C85 H85 108.2
Cl4 C86 Cl5 116.3(4)
Cl4 C86 Cl6 112.1(4)
Cl5 C86 Cl6 108.7(4)
Cl4 C86 H86 106.4
Cl5 C86 H86 106.4
Cl6 C86 H86 106.4
C4 N1 C1 106.9(4)
C4 N1 Zn1 125.3(3)
C1 N1 Zn1 127.8(3)
C6 N2 C9 106.9(3)
C6 N2 Zn1 125.3(3)
C9 N2 Zn1 127.3(3)
C14 N3 C11 106.1(3)
C14 N3 Zn1 126.1(3)
C11 N3 Zn1 126.7(3)
C16 N4 C19 106.7(3)
C16 N4 Zn1 125.6(3)
C19 N4 Zn1 126.9(3)
C22 N5 C21 117.3(4)
C22 N5 Zn1 123.9(3)
C21 N5 Zn1 117.9(3)
C47 N6 C48 116.2(5)
C61 N7 C72 118.6(4)
C70 N8 C71 118.8(4)
C29 O1 C28 112.7(3)
C33 O2 C41 114.6(3)
H1W O3 H2W 104.2
N2 Zn1 N3 89.01(13)
N2 Zn1 N1 89.51(14)
N3 Zn1 N1 159.96(13)
N2 Zn1 N4 165.74(13)
N3 Zn1 N4 87.98(13)
N1 Zn1 N4 88.56(13)
N2 Zn1 N5 96.25(13)
N3 Zn1 N5 94.18(13)
N1 Zn1 N5 105.85(13)
N4 Zn1 N5 97.87(13)

loop_
_geom_bond_atom_site_label_1
_geom_bond_atom_site_label_2
_geom_bond_distance
C1 N1 1.377(5)
C1 C20 1.404(6)
C1 C2 1.436(6)
C2 C3 1.350(7)
C2 H2 0.9500
C3 C4 1.442(6)
C3 H3 0.9500
C4 N1 1.366(5)
C4 C5 1.397(6)
C5 C6 1.392(6)
C5 H5 0.9500
C6 N2 1.370(5)
C6 C7 1.448(6)
C7 C8 1.354(7)
C7 H7 0.9500
C8 C9 1.444(6)
C8 H8 0.9500
C9 N2 1.372(5)
C9 C10 1.409(6)
C10 C11 1.400(6)
C10 C84 1.507(6)
C11 N3 1.382(5)
C11 C12 1.434(6)
C12 C13 1.354(6)
C12 H12 0.9500
C13 C14 1.439(6)
C13 H13 0.9500
C14 N3 1.380(5)
C14 C15 1.399(6)
C15 C16 1.405(6)
C15 C34 1.509(6)
C16 N4 1.368(5)
C16 C17 1.438(6)
C17 C18 1.357(6)
C17 H17 0.9500
C18 C19 1.433(6)
C18 H18 0.9500
C19 N4 1.373(5)
C19 C20 1.409(6)
C20 C49 1.501(6)
C21 N5 1.343(6)
C21 C25 1.384(6)
C21 H21 0.9500
C22 N5 1.336(6)
C22 C23 1.376(7)
C22 H22 0.9500
C23 C24 1.389(8)
C23 H23 0.9500
C24 C25 1.369(7)
C24 H24 0.9500
C25 C26 1.503(6)
C26 C27 1.539(7)
C26 H26A 0.9900
C26 H26B 0.9900
C27 C28 1.504(7)
C27 H27A 0.9900
C27 H27B 0.9900
C28 O1 1.442(5)
C28 H28A 0.9900
C28 H28B 0.9900
C29 C30 1.383(6)
C29 C34 1.399(6)
C29 O1 1.402(5)
C30 C31 1.390(6)
C30 C35 1.521(6)
C31 C32 1.398(6)
C31 H31 0.9500
C32 C33 1.387(6)
C32 C38 1.508(6)
C33 O2 1.390(5)
C33 C34 1.401(6)
C35 C36 1.478(8)
C35 H35A 0.9900
C35 H35B 0.9900
C36 C37 1.315(9)
C36 H36 0.9500
C37 H37A 0.9500
C37 H37B 0.9500
C38 C39 1.479(7)
C38 H38A 0.9900
C38 H38B 0.9900
C39 C40 1.304(8)
C39 H39 0.9500
C40 H40A 0.9500
C40 H40B 0.9500
C41 O2 1.454(6)
C41 C42 1.498(7)
C41 H41A 0.9900
C41 H41B 0.9900
C42 C43 1.517(8)
C42 H42A 0.9900
C42 H42B 0.9900
C43 C44 1.518(7)
C43 H43A 0.9900
C43 H43B 0.9900
C44 C45 1.361(8)
C44 C48 1.408(8)
C45 C46 1.373(9)
C45 H45 0.9500
C46 C47 1.345(9)
C46 H46 0.9500
C47 N6 1.314(7)
C47 H47 0.9500
C48 N6 1.325(7)
C48 H48 0.9500
C49 C50 1.402(6)
C49 C54 1.410(6)
C50 C51 1.372(6)
C50 H50 0.9500
C51 C52 1.375(7)
C51 H51 0.9500
C52 C53 1.378(6)
C52 H52 0.9500
C53 C54 1.394(6)
C53 H53 0.9500
C54 C55 1.499(6)
C55 C56 1.389(6)
C55 C60 1.401(6)
C56 C57 1.388(6)
C56 H56 0.9500
C57 C58 1.391(6)
C57 H57 0.9500
C58 C59 1.392(6)
C58 C61 1.491(6)
C59 C60 1.391(6)
C59 H59 0.9500
C60 H60 0.9500
C61 N7 1.328(5)
C61 C62 1.412(6)
C62 C63 1.377(6)
C62 H62 0.9500
C63 C64 1.395(6)
C63 H63 0.9500
C64 C72 1.419(6)
C64 C65 1.442(6)
C65 C66 1.352(7)
C65 H65 0.9500
C66 C67 1.422(6)
C66 H66 0.9500
C67 C68 1.393(6)
C67 C71 1.422(6)
C68 C69 1.367(7)
C68 H68 0.9500
C69 C70 1.412(6)
C69 H69 0.9500
C70 N8 1.327(6)
C70 C73 1.489(6)
C71 N8 1.361(6)
C71 C72 1.439(6)
C72 N7 1.359(5)
C73 C74 1.382(6)
C73 C78 1.396(6)
C74 C75 1.386(6)
C74 H74 0.9500
C75 C76 1.401(6)
C75 H75 0.9500
C76 C77 1.394(6)
C76 C79 1.486(6)
C77 C78 1.393(6)
C77 H77 0.9500
C78 H78 0.9500
C79 C84 1.403(6)
C79 C80 1.405(6)
C80 C81 1.384(7)
C80 H80 0.9500
C81 C82 1.378(7)
C81 H81 0.9500
C82 C83 1.383(6)
C82 H82 0.9500
C83 C84 1.392(6)
C83 H83 0.9500
C85 Cl3 1.717(7)
C85 Cl1 1.757(8)
C85 Cl2 1.763(7)
C85 H85 1.0000
C86 Cl4 1.669(7)
C86 Cl5 1.677(7)
C86 Cl6 1.747(7)
C86 H86 1.0000
N1 Zn1 2.061(3)
N2 Zn1 2.057(3)
N3 Zn1 2.058(3)
N4 Zn1 2.078(3)
N5 Zn1 2.166(4)
O3 H1W 0.8790
O3 H2W 0.8610

loop_
_geom_hbond_atom_site_label_D
_geom_hbond_atom_site_label_H
_geom_hbond_atom_site_label_A
_geom_hbond_distance_DH
_geom_hbond_distance_HA
_geom_hbond_distance_DA
_geom_hbond_angle_DHA
O3 H2W N8 0.86 2.03 2.882(6) 167.7

loop_
_geom_torsion_atom_site_label_1
_geom_torsion_atom_site_label_2
_geom_torsion_atom_site_label_3
_geom_torsion_atom_site_label_4
_geom_torsion
N1 C1 C2 C3 0.7(5)
C20 C1 C2 C3 -175.8(4)
C1 C2 C3 C4 -1.3(5)
C2 C3 C4 N1 1.5(5)
C2 C3 C4 C5 -175.2(4)
N1 C4 C5 C6 -7.8(7)
C3 C4 C5 C6 168.4(4)
C4 C5 C6 N2 3.0(7)
C4 C5 C6 C7 -172.0(4)
N2 C6 C7 C8 -1.8(5)
C5 C6 C7 C8 173.9(4)
C6 C7 C8 C9 1.2(5)
C7 C8 C9 N2 -0.2(5)
C7 C8 C9 C10 -177.3(4)
N2 C9 C10 C11 5.2(7)
C8 C9 C10 C11 -178.1(4)
N2 C9 C10 C84 -175.9(4)
C8 C9 C10 C84 0.8(6)
C9 C10 C11 N3 -2.2(7)
C84 C10 C11 N3 178.9(4)
C9 C10 C11 C12 172.6(4)
C84 C10 C11 C12 -6.3(6)
N3 C11 C12 C13 1.4(5)
C10 C11 C12 C13 -174.1(4)
C11 C12 C13 C14 -0.8(5)
C12 C13 C14 N3 -0.1(5)
C12 C13 C14 C15 179.4(4)
N3 C14 C15 C16 -5.9(7)
C13 C14 C15 C16 174.7(4)
N3 C14 C15 C34 177.2(4)
C13 C14 C15 C34 -2.2(6)
C14 C15 C16 N4 2.1(6)
C34 C15 C16 N4 178.9(3)
C14 C15 C16 C17 -172.1(4)
C34 C15 C16 C17 4.7(6)
N4 C16 C17 C18 -2.3(5)
C15 C16 C17 C18 172.6(4)
C16 C17 C18 C19 1.5(5)
C17 C18 C19 N4 -0.3(5)
C17 C18 C19 C20 -177.2(4)
N1 C1 C20 C19 -0.5(7)
C2 C1 C20 C19 175.4(4)
N1 C1 C20 C49 -179.6(4)
C2 C1 C20 C49 -3.7(6)
N4 C19 C20 C1 9.7(6)
C18 C19 C20 C1 -173.9(4)
N4 C19 C20 C49 -171.2(4)
C18 C19 C20 C49 5.2(6)
N5 C22 C23 C24 -1.2(9)
C22 C23 C24 C25 -0.1(9)
C23 C24 C25 C21 2.1(8)
C23 C24 C25 C26 -176.9(5)
N5 C21 C25 C24 -3.1(7)
N5 C21 C25 C26 176.0(4)
C24 C25 C26 C27 83.2(6)
C21 C25 C26 C27 -95.8(5)
C25 C26 C27 C28 61.2(6)
C26 C27 C28 O1 60.8(5)
C34 C29 C30 C31 -3.3(6)
O1 C29 C30 C31 177.3(4)
C34 C29 C30 C35 179.3(4)
O1 C29 C30 C35 -0.2(7)
C29 C30 C31 C32 3.3(7)
C35 C30 C31 C32 -179.2(4)
C30 C31 C32 C33 0.8(6)
C30 C31 C32 C38 -178.6(4)
C31 C32 C33 O2 178.5(4)
C38 C32 C33 O2 -2.1(6)
C31 C32 C33 C34 -5.0(6)
C38 C32 C33 C34 174.4(4)
C30 C29 C34 C33 -0.7(6)
O1 C29 C34 C33 178.8(3)
C30 C29 C34 C15 173.6(4)
O1 C29 C34 C15 -7.0(6)
C32 C33 C34 C29 5.0(6)
O2 C33 C34 C29 -178.6(4)
C32 C33 C34 C15 -169.3(4)
O2 C33 C34 C15 7.1(6)
C14 C15 C34 C29 -103.8(4)
C16 C15 C34 C29 79.1(5)
C14 C15 C34 C33 70.4(5)
C16 C15 C34 C33 -106.8(4)
C29 C30 C35 C36 117.1(5)
C31 C30 C35 C36 -60.3(6)
C30 C35 C36 C37 119.0(6)
C33 C32 C38 C39 -110.2(5)
C31 C32 C38 C39 69.2(6)
C32 C38 C39 C40 1.1(8)
O2 C41 C42 C43 -173.5(4)
C41 C42 C43 C44 -171.6(5)
C42 C43 C44 C45 -103.3(7)
C42 C43 C44 C48 79.7(7)
C48 C44 C45 C46 1.6(9)
C43 C44 C45 C46 -175.5(6)
C44 C45 C46 C47 -0.1(10)
C45 C46 C47 N6 -1.7(10)
C45 C44 C48 N6 -1.6(9)
C43 C44 C48 N6 175.4(5)
C1 C20 C49 C50 98.4(5)
C19 C20 C49 C50 -80.8(5)
C1 C20 C49 C54 -82.7(5)
C19 C20 C49 C54 98.1(5)
C54 C49 C50 C51 1.4(7)
C20 C49 C50 C51 -179.6(4)
C49 C50 C51 C52 0.3(7)
C50 C51 C52 C53 -1.6(7)
C51 C52 C53 C54 1.2(7)
C52 C53 C54 C49 0.5(7)
C52 C53 C54 C55 -179.0(4)
C50 C49 C54 C53 -1.8(6)
C20 C49 C54 C53 179.3(4)
C50 C49 C54 C55 177.7(4)
C20 C49 C54 C55 -1.2(7)
C53 C54 C55 C56 -37.8(6)
C49 C54 C55 C56 142.8(4)
C53 C54 C55 C60 136.7(5)
C49 C54 C55 C60 -42.7(6)
C60 C55 C56 C57 -1.7(7)
C54 C55 C56 C57 173.1(4)
C55 C56 C57 C58 1.2(7)
C56 C57 C58 C59 1.0(7)
C56 C57 C58 C61 -177.2(4)
C57 C58 C59 C60 -2.7(7)
C61 C58 C59 C60 175.6(4)
C58 C59 C60 C55 2.2(7)
C56 C55 C60 C59 0.0(7)
C54 C55 C60 C59 -174.7(4)
C57 C58 C61 N7 -154.8(4)
C59 C58 C61 N7 27.0(6)
C57 C58 C61 C62 27.3(6)
C59 C58 C61 C62 -150.8(4)
N7 C61 C62 C63 -1.3(6)
C58 C61 C62 C63 176.5(4)
C61 C62 C63 C64 0.4(6)
C62 C63 C64 C72 1.2(6)
C62 C63 C64 C65 -178.9(4)
C63 C64 C65 C66 -179.8(4)
C72 C64 C65 C66 0.1(6)
C64 C65 C66 C67 1.8(7)
C65 C66 C67 C68 177.1(5)
C65 C66 C67 C71 -0.7(7)
C66 C67 C68 C69 -175.9(5)
C71 C67 C68 C69 1.9(7)
C67 C68 C69 C70 0.4(8)
C68 C69 C70 N8 -2.5(8)
C68 C69 C70 C73 173.7(5)
C68 C67 C71 N8 -2.4(7)
C66 C67 C71 N8 175.5(4)
C68 C67 C71 C72 179.8(4)
C66 C67 C71 C72 -2.3(6)
C63 C64 C72 N7 -2.2(6)
C65 C64 C72 N7 177.9(4)
C63 C64 C72 C71 176.8(4)
C65 C64 C72 C71 -3.0(6)
N8 C71 C72 N7 5.3(6)
C67 C71 C72 N7 -176.8(4)
N8 C71 C72 C64 -173.8(4)
C67 C71 C72 C64 4.1(6)
N8 C70 C73 C74 -146.4(4)
C69 C70 C73 C74 37.1(7)
N8 C70 C73 C78 36.1(6)
C69 C70 C73 C78 -140.4(5)
C78 C73 C74 C75 -0.1(7)
C70 C73 C74 C75 -177.7(4)
C73 C74 C75 C76 0.3(7)
C74 C75 C76 C77 -0.1(6)
C74 C75 C76 C79 174.0(4)
C75 C76 C77 C78 -0.3(7)
C79 C76 C77 C78 -174.3(4)
C76 C77 C78 C73 0.5(7)
C74 C73 C78 C77 -0.3(7)
C70 C73 C78 C77 177.4(4)
C77 C76 C79 C84 -42.8(6)
C75 C76 C79 C84 143.3(4)
C77 C76 C79 C80 135.7(4)
C75 C76 C79 C80 -38.2(6)
C84 C79 C80 C81 1.1(6)
C76 C79 C80 C81 -177.5(4)
C79 C80 C81 C82 0.1(7)
C80 C81 C82 C83 -1.0(7)
C81 C82 C83 C84 0.8(7)
C82 C83 C84 C79 0.3(7)
C82 C83 C84 C10 -176.5(4)
C80 C79 C84 C83 -1.2(6)
C76 C79 C84 C83 177.2(4)
C80 C79 C84 C10 175.5(4)
C76 C79 C84 C10 -6.0(6)
C11 C10 C84 C83 107.7(5)
C9 C10 C84 C83 -71.3(5)
C11 C10 C84 C79 -69.0(5)
C9 C10 C84 C79 112.0(5)
C5 C4 N1 C1 175.6(4)
C3 C4 N1 C1 -1.1(5)
C5 C4 N1 Zn1 -4.5(6)
C3 C4 N1 Zn1 178.7(3)
C20 C1 N1 C4 176.8(4)
C2 C1 N1 C4 0.3(4)
C20 C1 N1 Zn1 -3.0(6)
C2 C1 N1 Zn1 -179.5(3)
C5 C6 N2 C9 -174.1(4)
C7 C6 N2 C9 1.6(5)
C5 C6 N2 Zn1 13.3(6)
C7 C6 N2 Zn1 -170.9(3)
C10 C9 N2 C6 176.2(4)
C8 C9 N2 C6 -0.9(5)
C10 C9 N2 Zn1 -11.4(6)
C8 C9 N2 Zn1 171.5(3)
C15 C14 N3 C11 -178.5(4)
C13 C14 N3 C11 1.0(4)
C15 C14 N3 Zn1 -10.0(6)
C13 C14 N3 Zn1 169.5(3)
C10 C11 N3 C14 174.1(4)
C12 C11 N3 C14 -1.4(4)
C10 C11 N3 Zn1 5.6(6)
C12 C11 N3 Zn1 -169.9(3)
C15 C16 N4 C19 -172.9(4)
C17 C16 N4 C19 2.1(4)
C15 C16 N4 Zn1 16.9(5)
C17 C16 N4 Zn1 -168.1(3)
C20 C19 N4 C16 175.8(4)
C18 C19 N4 C16 -1.1(4)
C20 C19 N4 Zn1 -14.2(6)
C18 C19 N4 Zn1 168.9(3)
C23 C22 N5 C21 0.4(8)
C23 C22 N5 Zn1 169.7(4)
C25 C21 N5 C22 1.8(7)
C25 C21 N5 Zn1 -168.1(4)
C46 C47 N6 C48 1.7(9)
C44 C48 N6 C47 0.0(9)
C62 C61 N7 C72 0.3(6)
C58 C61 N7 C72 -177.5(4)
C64 C72 N7 C61 1.5(6)
C71 C72 N7 C61 -177.6(4)
C69 C70 N8 C71 2.1(7)
C73 C70 N8 C71 -174.3(4)
C67 C71 N8 C70 0.4(6)
C72 C71 N8 C70 178.2(4)
C30 C29 O1 C28 -82.7(5)
C34 C29 O1 C28 97.9(4)
C27 C28 O1 C29 157.9(4)
C32 C33 O2 C41 -120.9(4)
C34 C33 O2 C41 62.5(5)
C42 C41 O2 C33 130.4(4)
C6 N2 Zn1 N3 -178.1(3)
C9 N2 Zn1 N3 10.9(3)
C6 N2 Zn1 N1 -18.0(3)
C9 N2 Zn1 N1 170.9(3)
C6 N2 Zn1 N4 -100.2(6)
C9 N2 Zn1 N4 88.7(6)
C6 N2 Zn1 N5 87.9(3)
C9 N2 Zn1 N5 -83.2(3)
C14 N3 Zn1 N2 -174.3(3)
C11 N3 Zn1 N2 -8.1(3)
C14 N3 Zn1 N1 99.9(5)
C11 N3 Zn1 N1 -93.9(5)
C14 N3 Zn1 N4 19.7(3)
C11 N3 Zn1 N4 -174.1(3)
C14 N3 Zn1 N5 -78.1(3)
C11 N3 Zn1 N5 88.1(3)
C4 N1 Zn1 N2 13.9(3)
C1 N1 Zn1 N2 -166.3(3)
C4 N1 Zn1 N3 99.6(5)
C1 N1 Zn1 N3 -80.5(5)
C4 N1 Zn1 N4 179.7(3)
C1 N1 Zn1 N4 -0.4(3)
C4 N1 Zn1 N5 -82.5(3)
C1 N1 Zn1 N5 97.3(3)
C16 N4 Zn1 N2 -100.9(6)
C19 N4 Zn1 N2 90.8(6)
C16 N4 Zn1 N3 -23.0(3)
C19 N4 Zn1 N3 168.8(3)
C16 N4 Zn1 N1 176.8(3)
C19 N4 Zn1 N1 8.5(3)
C16 N4 Zn1 N5 71.0(3)
C19 N4 Zn1 N5 -97.3(3)
C22 N5 Zn1 N2 -4.4(4)
C21 N5 Zn1 N2 164.9(3)
C22 N5 Zn1 N3 -93.8(4)
C21 N5 Zn1 N3 75.4(3)
C22 N5 Zn1 N1 86.9(4)
C21 N5 Zn1 N1 -103.9(3)
C22 N5 Zn1 N4 177.6(4)
C21 N5 Zn1 N4 -13.1(3)
